data_7718605
loop_
_publ_author_name
'Sugamata, Koh'
'Furukawa, Riko'
'Amanokura, Natsuki'
'Minoura, Mao'

_publ_section_title
;
 Phenothiazine-dioxide-based Cu-MOFs: preserving porosity through the
 incorporation of substituents into organic linkers.
;
_journal_issue 22
_journal_name_full 'Dalton transactions (Cambridge, England : 2003)'
_journal_page_first 8813
_journal_page_last 8818
_journal_paper_doi 10.1039/d5dt00721f
_journal_volume 54
_journal_year 2025
_chemical_formula_moiety 'C34 H18 Cu2 N2 O14 S2, 6[C3H7NO]'
_chemical_formula_sum 'C52 H60 Cu2 N8 O20 S2'
_chemical_formula_weight 1308.28
_space_group_crystal_system hexagonal
_space_group_IT_number 194
_space_group_name_Hall '-P 6c 2c'
_space_group_name_H-M_alt 'P 63/m m c'
_atom_sites_solution_hydrogens geom
_atom_sites_solution_primary iterative
_audit_creation_date 2025-04-18
_audit_creation_method
;
Olex2 1.3
(compiled 2020.11.12 svn.r5f609507 for OlexSys, GUI svn.r6408)
;
_audit_update_record
;
2025-04-19 deposited with the CCDC.	2025-04-29 downloaded from the CCDC.
;
_cell_angle_alpha 90
_cell_angle_beta 90
_cell_angle_gamma 120
_cell_formula_units_Z 12
_cell_length_a 29.8395(10)
_cell_length_b 29.8395(10)
_cell_length_c 43.3839(12)
_cell_measurement_reflns_used 9478
_cell_measurement_temperature 233(2)
_cell_measurement_theta_max 13.8830
_cell_measurement_theta_min 1.6260
_cell_volume 33453.6(18)
_computing_cell_refinement 'CrysAlisPro 1.171.42.58a (Rigaku OD, 2022)'
_computing_data_collection 'CrysAlisPro 1.171.42.58a (Rigaku OD, 2022)'
_computing_data_reduction 'CrysAlisPro 1.171.42.58a (Rigaku OD, 2022)'
_computing_molecular_graphics 'Olex2 1.3 (Dolomanov et al., 2009)'
_computing_publication_material 'Olex2 1.3 (Dolomanov et al., 2009)'
_computing_structure_refinement 'SHELXL 2019/3 (Sheldrick, 2015)'
_computing_structure_solution 'olex2.solve 1.3 (Bourhis et al., 2015)'
_diffrn_ambient_temperature 233.15
_diffrn_detector_area_resol_mean 5.8140
_diffrn_measured_fraction_theta_full 0.996
_diffrn_measured_fraction_theta_max 0.996
_diffrn_measurement_device_type 'PILATUS3 X CdTe 1M'
_diffrn_measurement_method '\w scans'
_diffrn_radiation_type Synchrotron
_diffrn_radiation_wavelength 0.4136
_diffrn_reflns_av_R_equivalents 0.1934
_diffrn_reflns_av_unetI/netI 0.0779
_diffrn_reflns_Laue_measured_fraction_full 0.996
_diffrn_reflns_Laue_measured_fraction_max 0.996
_diffrn_reflns_limit_h_max 27
_diffrn_reflns_limit_h_min -29
_diffrn_reflns_limit_k_max 29
_diffrn_reflns_limit_k_min -29
_diffrn_reflns_limit_l_max 43
_diffrn_reflns_limit_l_min -43
_diffrn_reflns_number 86198
_diffrn_reflns_point_group_measured_fraction_full 0.996
_diffrn_reflns_point_group_measured_fraction_max 0.996
_diffrn_reflns_theta_full 11.934
_diffrn_reflns_theta_max 11.934
_diffrn_reflns_theta_min 1.464
_exptl_absorpt_coefficient_mu 0.111
_exptl_absorpt_correction_T_max 1.00000
_exptl_absorpt_correction_T_min 0.19251
_exptl_absorpt_correction_type multi-scan
_exptl_absorpt_process_details
;
CrysAlisPro 1.171.42.49 (Rigaku Oxford Diffraction, 2022)
Empirical absorption correction using spherical harmonics,
implemented in SCALE3 ABSPACK scaling algorithm.
;
_exptl_crystal_colour green
_exptl_crystal_colour_primary green
_exptl_crystal_density_diffrn 0.779
_exptl_crystal_description hexagonal
_exptl_crystal_F_000 8136
_exptl_crystal_size_max 0.01
_exptl_crystal_size_mid 0.01
_exptl_crystal_size_min 0.01
_refine_diff_density_max 0.600
_refine_diff_density_min -0.312
_refine_diff_density_rms 0.053
_refine_ls_extinction_method none
_refine_ls_goodness_of_fit_ref 1.052
_refine_ls_hydrogen_treatment constr
_refine_ls_matrix_type full
_refine_ls_number_parameters 282
_refine_ls_number_reflns 6369
_refine_ls_number_restraints 198
_refine_ls_restrained_S_all 1.168
_refine_ls_R_factor_all 0.0770
_refine_ls_R_factor_gt 0.0599
_refine_ls_shift/su_max 0.001
_refine_ls_shift/su_mean 0.000
_refine_ls_structure_factor_coef Fsqd
_refine_ls_weighting_details 'w=1/[\s^2^(Fo^2^)+(0.1135P)^2^] where P=(Fo^2^+2Fc^2^)/3'
_refine_ls_weighting_scheme calc
_refine_ls_wR_factor_gt 0.1722
_refine_ls_wR_factor_ref 0.1842
_reflns_Friedel_coverage 0.000
_reflns_number_gt 4594
_reflns_number_total 6369
_reflns_threshold_expression 'I > 2\s(I)'
_cod_data_source_file d5dt00721f2.cif
_cod_data_source_block 17_cuhpto2_a
_cod_depositor_comments 'Adding full bibliography for 7718601--7718612.cif.'
_cod_original_cell_volume 33454(2)
_cod_database_code 7718605
_shelx_shelxl_version_number 2019/3
_shelx_space_group_comment
;
The symmetry employed for this shelxl refinement is uniquely defined
by the following loop, which should always be used as a source of
symmetry information in preference to the above space-group names.
They are only intended as comments.
;
_shelx_estimated_absorpt_t_max 0.999
_shelx_estimated_absorpt_t_min 0.999
_olex2_refinement_description
;
1. Fixed Uiso
 At 1.2 times of:
  All C(H) groups, All C(H,H) groups
2. Rigid bond restraints
 O4, S2, O3, O2, S1, O1
 with sigma for 1-2 distances of 0.01 and sigma for 1-3 distances of 0.01
3. Uiso/Uaniso restraints and constraints
O4 \\sim S2 \\sim O3 \\sim O2 \\sim S1 \\sim O1: within 1.7A with sigma of 0.01
and sigma for terminal atoms of 0.01 within 1.7A
O1 \\sim S1 \\sim O2 \\sim O3 \\sim O4 \\sim S2: within 2A with sigma of 0.01
and sigma for terminal atoms of 0.01 within 2A
C3 \\sim C2 \\sim C7 \\sim C6 \\sim C5 \\sim C4 \\sim N1: within 1.7A with
sigma of 0.01 and sigma for terminal atoms of 0.01 within 1.7A
N1 \\sim C11 \\sim C16 \\sim C15 \\sim C14 \\sim C13 \\sim C12: within 1.7A
with sigma of 0.01 and sigma for terminal atoms of 0.01 within 1.7A
Uanis(S1) \\sim Ueq, Uanis(O2) \\sim Ueq, Uanis(O1) \\sim Ueq: with sigma of
0.01 and sigma for terminal atoms of 0.01
Uanis(O3) \\sim Ueq, Uanis(O4) \\sim Ueq, Uanis(S2) \\sim Ueq, Uanis(O3) \\sim
Ueq, Uanis(S2) \\sim Ueq, Uanis(O4) \\sim Ueq: with sigma of 0.01 and sigma for
terminal atoms of 0.01
Uanis(O11) \\sim Ueq, Uanis(O10) \\sim Ueq: with sigma of 0.01 and sigma for
terminal atoms of 0.01
Uanis(C9) \\sim Ueq, Uanis(C8) \\sim Ueq, Uanis(C10) \\sim Ueq, Uanis(N1) \\sim
Ueq: with sigma of 0.01 and sigma for terminal atoms of 0.01
4. Others
 Sof(S1)=Sof(O1)=Sof(O2)=1-FVAR(1)
 Sof(S2)=Sof(O3)=Sof(O4)=FVAR(1)
5.a Secondary CH2 refined with riding coordinates:
 C10(H10A,H10B)
5.b Aromatic/amide H refined with riding coordinates:
 C3(H3), C13(H13), C4(H4), C12(H12), C9(H9), C15(H15), C7(H7)
;
_platon_squeeze_special_details
;
A solvent mask was calculated and 2684 electrons were 
found in a volume of 25176\%A^3^ in 1 void per unit cell. 
This is consistent with the presence of 
6[C3H7NO] per Formula Unit 
which account for 2880 electrons 
per unit cell.
;
_platon_squeeze_void_probe_radius 1.20
_olex2_submission_special_instructions 'No special instructions were received'

loop_
_space_group_symop_operation_xyz
'x, y, z'
'-x, -y, z+1/2'
'-y, x-y, z'
'-x+y, -x, z'
'x-y, x, z+1/2'
'y, -x+y, z+1/2'
'x-y, -y, -z'
'-x, -x+y, -z'
'y, x, -z'
'-y, -x, -z+1/2'
'x, x-y, -z+1/2'
'-x+y, y, -z+1/2'
'-x, -y, -z'
'x, y, -z-1/2'
'y, -x+y, -z'
'x-y, x, -z'
'-x+y, -x, -z-1/2'
'-y, x-y, -z-1/2'
'-x+y, y, z'
'x, x-y, z'
'-y, -x, z'
'y, x, z-1/2'
'-x, -x+y, z-1/2'
'x-y, -y, z-1/2'

loop_
_atom_site_label
_atom_site_type_symbol
_atom_site_fract_x
_atom_site_fract_y
_atom_site_fract_z
_atom_site_U_iso_or_equiv
_atom_site_adp_type
_atom_site_occupancy
_atom_site_site_symmetry_order
_atom_site_calc_flag
_atom_site_refinement_flags_posn
_atom_site_refinement_flags_adp
_atom_site_refinement_flags_occupancy
_atom_site_disorder_assembly
_atom_site_disorder_group
Cu3 Cu 0.52400(2) 0.47600(2) 0.48908(2) 0.0385(3) Uani 1 2 d S T P . .
Cu1 Cu 0.31344(4) 0.15672(2) 0.250000 0.0416(3) Uani 1 4 d S T P . .
Cu2 Cu 0.21018(4) 0.10509(2) 0.250000 0.0406(3) Uani 1 4 d S T P . .
S2 S 0.37167(9) 0.35611(13) 0.35732(6) 0.1056(12) Uani 0.680(3) 1 d . U P A 2
O5 O 0.42316(11) 0.48358(12) 0.47975(7) 0.0580(8) Uani 1 1 d . . . . .
O8 O 0.21812(14) 0.15598(13) 0.28134(7) 0.0630(9) Uani 1 1 d . . . . .
O6 O 0.46414(12) 0.44351(12) 0.46103(7) 0.0599(9) Uani 1 1 d . . . . .
O7 O 0.30552(14) 0.19908(13) 0.28174(7) 0.0654(9) Uani 1 1 d . . . . .
O9 O 0.56280(9) 0.43720(9) 0.47185(12) 0.0861(16) Uani 1 2 d S T P . .
O10 O 0.3957(3) 0.19783(15) 0.250000 0.106(3) Uani 1 4 d S TU P . .
C17 C 0.42714(18) 0.45261(19) 0.46198(10) 0.0536(12) Uani 1 1 d . . . . .
C1 C 0.2612(2) 0.1912(2) 0.29063(10) 0.0615(14) Uani 1 1 d . . . . .
C3 C 0.2174(2) 0.2305(2) 0.32013(12) 0.0804(16) Uani 1 1 d . U . . .
H3 H 0.186265 0.207058 0.310318 0.096 Uiso 1 1 calc R U . . .
C14 C 0.38433(19) 0.4232(2) 0.43916(11) 0.0738(15) Uani 1 1 d . U . . .
C13 C 0.3385(2) 0.4243(2) 0.43999(11) 0.0767(15) Uani 1 1 d . U . . .
H13 H 0.334615 0.444998 0.454914 0.092 Uiso 1 1 calc R U . . .
C2 C 0.2616(2) 0.2283(2) 0.31356(11) 0.0735(15) Uani 1 1 d . U . . .
O11 O 0.1271(3) 0.06356(16) 0.250000 0.132(3) Uani 1 4 d S TU P . .
N1 N 0.26322(18) 0.3383(2) 0.37598(12) 0.1129(17) Uani 1 1 d . U . . .
C4 C 0.2176(2) 0.2660(2) 0.34076(12) 0.0936(18) Uani 1 1 d . U . . .
H4 H 0.186683 0.266108 0.344798 0.112 Uiso 1 1 calc R U . . .
C8 C 0.2157(2) 0.3409(3) 0.37844(17) 0.096(2) Uani 1 1 d . U . . .
C12 C 0.2987(2) 0.3966(2) 0.42000(13) 0.0927(18) Uani 1 1 d . U . . .
H12 H 0.267595 0.397064 0.422063 0.111 Uiso 1 1 calc R U . . .
C5 C 0.2637(2) 0.3022(3) 0.35578(14) 0.1062(18) Uani 1 1 d . U . . .
C11 C 0.3040(2) 0.3678(3) 0.39666(15) 0.1085(19) Uani 1 1 d . U . . .
C9 C 0.1805(3) 0.3103(3) 0.39928(16) 0.108(2) Uani 1 1 d . U . . .
H9 H 0.186978 0.290014 0.413156 0.130 Uiso 1 1 calc R U . . .
C6 C 0.3085(2) 0.3013(3) 0.34864(16) 0.121(2) Uani 1 1 d . U . . .
C15 C 0.3904(2) 0.3965(3) 0.41564(14) 0.1030(19) Uani 1 1 d . U . . .
H15 H 0.421009 0.394796 0.414498 0.124 Uiso 1 1 calc R U . . .
C7 C 0.3068(2) 0.2637(3) 0.32797(14) 0.110(2) Uani 1 1 d . U . . .
H7 H 0.337376 0.262857 0.323989 0.133 Uiso 1 1 calc R U . . .
C16 C 0.3527(2) 0.3718(3) 0.39342(16) 0.120(2) Uani 1 1 d . U . . .
O3 O 0.4049(3) 0.3397(4) 0.3620(2) 0.131(2) Uani 0.680(3) 1 d . U P A 2
C10 C 0.2102(2) 0.3731(3) 0.35760(17) 0.116(2) Uani 1 1 d . U . . .
H10A H 0.215572 0.363778 0.336835 0.140 Uiso 1 1 calc R U . . .
H10B H 0.237997 0.408638 0.361493 0.140 Uiso 1 1 calc R U . . .
O4 O 0.3902(3) 0.3988(4) 0.33459(18) 0.156(3) Uani 0.680(3) 1 d . U P A 2
S1 S 0.3463(3) 0.2975(3) 0.38746(17) 0.131(2) Uani 0.320(3) 1 d . U P A 1
O1 O 0.3242(8) 0.2512(8) 0.4136(5) 0.164(5) Uani 0.320(3) 1 d . U P A 1
O2 O 0.3851(7) 0.3003(8) 0.3807(4) 0.126(3) Uani 0.320(3) 1 d . U P A 1

loop_
_atom_site_aniso_label
_atom_site_aniso_U_11
_atom_site_aniso_U_22
_atom_site_aniso_U_33
_atom_site_aniso_U_23
_atom_site_aniso_U_13
_atom_site_aniso_U_12
Cu3 0.0367(4) 0.0367(4) 0.0361(4) -0.00303(16) 0.00303(16) 0.0138(4)
Cu1 0.0513(7) 0.0400(5) 0.0371(5) 0.000 0.000 0.0256(3)
Cu2 0.0494(7) 0.0402(5) 0.0352(5) 0.000 0.000 0.0247(3)
S2 0.0637(15) 0.150(2) 0.1029(18) -0.0886(18) -0.0245(13) 0.0528(16)
O5 0.051(2) 0.066(2) 0.0605(18) -0.0276(17) -0.0132(16) 0.0325(18)
O8 0.070(2) 0.070(2) 0.0572(19) -0.0200(17) -0.0079(18) 0.041(2)
O6 0.052(2) 0.066(2) 0.0597(18) -0.0252(16) -0.0149(16) 0.0277(18)
O7 0.077(3) 0.068(2) 0.0607(19) -0.0268(17) -0.0133(18) 0.043(2)
O9 0.082(3) 0.082(3) 0.105(4) -0.0170(15) 0.0170(15) 0.049(3)
O10 0.071(5) 0.116(5) 0.115(5) 0.000 0.000 0.035(2)
C17 0.039(3) 0.062(3) 0.054(3) -0.008(3) -0.005(2) 0.020(3)
C1 0.084(4) 0.084(4) 0.042(3) -0.012(3) -0.010(3) 0.062(4)
C3 0.073(3) 0.105(4) 0.080(3) -0.053(3) -0.033(3) 0.057(3)
C14 0.059(3) 0.095(4) 0.075(3) -0.050(3) -0.031(3) 0.044(3)
C13 0.064(3) 0.100(4) 0.077(3) -0.059(3) -0.029(3) 0.050(3)
C2 0.081(3) 0.098(4) 0.069(3) -0.048(3) -0.027(3) 0.066(3)
O11 0.067(5) 0.187(7) 0.102(5) 0.000 0.000 0.034(2)
N1 0.071(3) 0.163(4) 0.134(3) -0.107(3) -0.050(3) 0.080(3)
C4 0.070(3) 0.135(4) 0.097(3) -0.079(3) -0.042(3) 0.068(3)
C8 0.072(4) 0.115(5) 0.102(4) -0.078(4) -0.038(4) 0.048(4)
C12 0.065(3) 0.127(4) 0.105(4) -0.080(3) -0.042(3) 0.062(3)
C5 0.081(3) 0.156(4) 0.114(4) -0.102(3) -0.051(3) 0.083(3)
C11 0.062(3) 0.160(4) 0.120(4) -0.099(3) -0.052(3) 0.068(3)
C9 0.104(4) 0.144(5) 0.099(4) -0.071(4) -0.054(4) 0.078(4)
C6 0.082(4) 0.172(5) 0.137(4) -0.112(4) -0.058(3) 0.085(4)
C15 0.065(3) 0.141(5) 0.115(4) -0.087(4) -0.045(3) 0.061(3)
C7 0.093(4) 0.155(5) 0.120(4) -0.090(4) -0.048(3) 0.089(4)
C16 0.073(4) 0.166(5) 0.135(4) -0.110(4) -0.045(3) 0.070(3)
O3 0.091(4) 0.169(4) 0.139(4) -0.093(3) -0.027(3) 0.069(3)
C10 0.089(4) 0.133(5) 0.135(5) -0.079(5) -0.034(4) 0.062(4)
O4 0.127(5) 0.157(5) 0.117(4) -0.049(4) 0.009(4) 0.022(4)
S1 0.112(4) 0.162(4) 0.149(4) -0.108(3) -0.053(3) 0.093(3)
O1 0.161(7) 0.167(7) 0.165(7) -0.061(6) -0.037(6) 0.082(6)
O2 0.103(5) 0.157(6) 0.149(6) -0.084(5) -0.033(5) 0.088(5)

loop_
_atom_type_symbol
_atom_type_description
_atom_type_scat_dispersion_real
_atom_type_scat_dispersion_imag
_atom_type_scat_source
C C -0.0011 0.0005 'International Tables Vol C Tables 4.2.6.8 and 6.1.1.4'
Cu Cu 0.1859 0.4712 'International Tables Vol C Tables 4.2.6.8 and 6.1.1.4'
H H 0.0000 0.0000 'International Tables Vol C Tables 4.2.6.8 and 6.1.1.4'
N N -0.0015 0.0010 'International Tables Vol C Tables 4.2.6.8 and 6.1.1.4'
O O -0.0013 0.0018 'International Tables Vol C Tables 4.2.6.8 and 6.1.1.4'
S S 0.0305 0.0408 'International Tables Vol C Tables 4.2.6.8 and 6.1.1.4'

loop_
_geom_angle_atom_site_label_1
_geom_angle_atom_site_label_2
_geom_angle_atom_site_label_3
_geom_angle
_geom_angle_site_symmetry_1
_geom_angle_site_symmetry_3
_geom_angle_publ_flag
O5 Cu3 Cu3 84.68(9) 9_556 13_666 ?
O5 Cu3 Cu3 84.68(9) 13_666 13_666 ?
O5 Cu3 O5 90.07(19) 13_666 9_556 ?
O5 Cu3 O6 89.35(13) 13_666 21_665 ?
O5 Cu3 O6 89.35(13) 9_556 . ?
O5 Cu3 O6 168.06(13) 9_556 21_665 ?
O5 Cu3 O6 168.06(13) 13_666 . ?
O5 Cu3 O9 95.01(14) 9_556 . ?
O5 Cu3 O9 95.01(14) 13_666 . ?
O6 Cu3 Cu3 83.39(10) . 13_666 ?
O6 Cu3 Cu3 83.39(10) 21_665 13_666 ?
O6 Cu3 O6 88.77(19) 21_665 . ?
O6 Cu3 O9 96.93(14) . . ?
O6 Cu3 O9 96.93(14) 21_665 . ?
O9 Cu3 Cu3 179.56(16) . 13_666 ?
O7 Cu1 Cu2 84.01(11) . . ?
O7 Cu1 Cu2 84.01(11) 11 . ?
O7 Cu1 Cu2 84.01(11) 14_556 . ?
O7 Cu1 Cu2 84.01(11) 20 . ?
O7 Cu1 O7 168.0(2) 14_556 20 ?
O7 Cu1 O7 89.60(19) 14_556 11 ?
O7 Cu1 O7 89.16(19) 11 20 ?
O7 Cu1 O7 89.16(19) 14_556 . ?
O7 Cu1 O7 168.0(2) 11 . ?
O7 Cu1 O7 89.59(19) 20 . ?
O7 Cu1 O10 95.99(11) 20 . ?
O7 Cu1 O10 95.99(11) 11 . ?
O7 Cu1 O10 95.99(11) . . ?
O7 Cu1 O10 95.99(11) 14_556 . ?
O10 Cu1 Cu2 180.00(6) . . ?
O8 Cu2 Cu1 84.00(11) 14_556 . ?
O8 Cu2 Cu1 84.00(11) 20 . ?
O8 Cu2 Cu1 84.00(11) 11 . ?
O8 Cu2 Cu1 83.99(11) . . ?
O8 Cu2 O8 168.0(2) 11 . ?
O8 Cu2 O8 87.72(18) 11 20 ?
O8 Cu2 O8 91.03(18) 20 . ?
O8 Cu2 O8 91.03(18) 11 14_556 ?
O8 Cu2 O8 168.0(2) 20 14_556 ?
O8 Cu2 O8 87.72(18) . 14_556 ?
O8 Cu2 O11 96.01(11) . . ?
O8 Cu2 O11 96.00(11) 20 . ?
O8 Cu2 O11 96.00(11) 14_556 . ?
O8 Cu2 O11 96.00(11) 11 . ?
O11 Cu2 Cu1 180.0(3) . . ?
C16 S2 C6 95.4(3) . . ?
O3 S2 C6 109.4(5) . . ?
O3 S2 C16 110.7(4) . . ?
O3 S2 O4 113.2(6) . . ?
O4 S2 C6 114.2(4) . . ?
O4 S2 C16 112.6(5) . . ?
C17 O5 Cu3 122.2(3) . 13_666 ?
C1 O8 Cu2 123.2(3) . . ?
C17 O6 Cu3 123.3(3) . . ?
C1 O7 Cu1 122.6(3) . . ?
O5 C17 O6 126.4(4) . . ?
O5 C17 C14 117.9(4) . . ?
O6 C17 C14 115.6(4) . . ?
O8 C1 O7 126.2(4) . . ?
O8 C1 C2 117.5(5) . . ?
O7 C1 C2 116.3(5) . . ?
C2 C3 H3 119.0 . . ?
C2 C3 C4 122.0(5) . . ?
C4 C3 H3 119.0 . . ?
C13 C14 C17 122.0(4) . . ?
C15 C14 C17 120.7(5) . . ?
C15 C14 C13 117.1(4) . . ?
C14 C13 H13 118.7 . . ?
C12 C13 C14 122.6(4) . . ?
C12 C13 H13 118.7 . . ?
C3 C2 C1 121.4(5) . . ?
C7 C2 C1 120.9(5) . . ?
C7 C2 C3 117.6(4) . . ?
C5 N1 C8 118.1(4) . . ?
C5 N1 C11 123.0(4) . . ?
C11 N1 C8 118.5(4) . . ?
C3 C4 H4 119.6 . . ?
C3 C4 C5 120.8(5) . . ?
C5 C4 H4 119.6 . . ?
C9 C8 N1 117.7(8) . . ?
C9 C8 C10 125.9(7) . . ?
C10 C8 N1 116.3(7) . . ?
C13 C12 H12 119.8 . . ?
C13 C12 C11 120.4(5) . . ?
C11 C12 H12 119.8 . . ?
N1 C5 C4 119.9(5) . . ?
C6 C5 N1 122.5(5) . . ?
C6 C5 C4 117.5(5) . . ?
C12 C11 N1 121.5(5) . . ?
C12 C11 C16 117.0(5) . . ?
C16 C11 N1 121.5(5) . . ?
C8 C9 C9 116.3(4) . 19 ?
C8 C9 H9 121.8 . . ?
C9 C9 H9 121.8 19 . ?
C5 C6 S2 121.0(5) . . ?
C5 C6 C7 120.3(5) . . ?
C5 C6 S1 112.2(5) . . ?
C7 C6 S2 117.0(5) . . ?
C7 C6 S1 106.0(5) . . ?
C14 C15 H15 119.3 . . ?
C14 C15 C16 121.5(5) . . ?
C16 C15 H15 119.3 . . ?
C2 C7 C6 121.7(5) . . ?
C2 C7 H7 119.2 . . ?
C6 C7 H7 119.2 . . ?
C11 C16 S2 120.7(4) . . ?
C11 C16 S1 111.8(6) . . ?
C15 C16 S2 117.8(4) . . ?
C15 C16 C11 120.5(5) . . ?
C15 C16 S1 105.2(5) . . ?
C8 C10 C10 117.7(4) . 19 ?
C8 C10 H10A 107.9 . . ?
C8 C10 H10B 107.9 . . ?
C10 C10 H10A 107.9 19 . ?
C10 C10 H10B 107.9 19 . ?
H10A C10 H10B 107.2 . . ?
C6 S1 C16 79.0(4) . . ?
O1 S1 C6 127.4(8) . . ?
O1 S1 C16 125.0(7) . . ?
O2 S1 C6 110.2(11) . . ?
O2 S1 C16 112.7(11) . . ?
O2 S1 O1 101.8(15) . . ?

loop_
_geom_bond_atom_site_label_1
_geom_bond_atom_site_label_2
_geom_bond_distance
_geom_bond_site_symmetry_2
_geom_bond_publ_flag
Cu3 Cu3 2.6557(13) 13_666 ?
Cu3 O5 1.967(3) 13_666 ?
Cu3 O5 1.967(3) 9_556 ?
Cu3 O6 1.970(3) . ?
Cu3 O6 1.970(3) 21_665 ?
Cu3 O9 2.140(5) . ?
Cu1 Cu2 2.6684(14) . ?
Cu1 O7 1.962(3) . ?
Cu1 O7 1.962(3) 14_556 ?
Cu1 O7 1.962(3) 20 ?
Cu1 O7 1.962(3) 11 ?
Cu1 O10 2.125(8) . ?
Cu2 O8 1.962(3) . ?
Cu2 O8 1.963(3) 14_556 ?
Cu2 O8 1.962(3) 11 ?
Cu2 O8 1.962(3) 20 ?
Cu2 O11 2.146(8) . ?
S2 C6 1.813(7) . ?
S2 C16 1.805(6) . ?
S2 O3 1.324(9) . ?
S2 O4 1.483(10) . ?
O5 C17 1.254(5) . ?
O8 C1 1.253(6) . ?
O6 C17 1.263(5) . ?
O7 C1 1.280(6) . ?
C17 C14 1.503(6) . ?
C1 C2 1.486(7) . ?
C3 H3 0.9400 . ?
C3 C2 1.381(7) . ?
C3 C4 1.387(7) . ?
C14 C13 1.385(7) . ?
C14 C15 1.362(7) . ?
C13 H13 0.9400 . ?
C13 C12 1.365(7) . ?
C2 C7 1.380(8) . ?
N1 C8 1.462(7) . ?
N1 C5 1.393(6) . ?
N1 C11 1.411(6) . ?
C4 H4 0.9400 . ?
C4 C5 1.413(7) . ?
C8 C9 1.339(9) . ?
C8 C10 1.390(9) . ?
C12 H12 0.9400 . ?
C12 C11 1.387(7) . ?
C5 C6 1.386(8) . ?
C11 C16 1.404(8) . ?
C9 C9 1.513(13) 19 ?
C9 H9 0.9400 . ?
C6 C7 1.418(8) . ?
C6 S1 2.062(9) . ?
C15 H15 0.9400 . ?
C15 C16 1.382(7) . ?
C7 H7 0.9400 . ?
C16 S1 2.146(10) . ?
C10 C10 1.408(12) 19 ?
C10 H10A 0.9800 . ?
C10 H10B 0.9800 . ?
S1 O1 1.65(2) . ?
S1 O2 1.154(16) . ?

loop_
_geom_torsion_atom_site_label_1
_geom_torsion_atom_site_label_2
_geom_torsion_atom_site_label_3
_geom_torsion_atom_site_label_4
_geom_torsion
_geom_torsion_site_symmetry_1
_geom_torsion_site_symmetry_2
_geom_torsion_site_symmetry_3
_geom_torsion_site_symmetry_4
_geom_torsion_publ_flag
Cu3 O5 C17 O6 -1.1(6) 13_666 . . . ?
Cu3 O5 C17 C14 179.5(3) 13_666 . . . ?
Cu3 O6 C17 O5 1.8(7) . . . . ?
Cu3 O6 C17 C14 -178.7(3) . . . . ?
Cu1 O7 C1 O8 1.8(7) . . . . ?
Cu1 O7 C1 C2 -176.6(3) . . . . ?
Cu2 O8 C1 O7 -0.8(7) . . . . ?
Cu2 O8 C1 C2 177.6(3) . . . . ?
S2 C6 C7 C2 -162.8(6) . . . . ?
O5 C17 C14 C13 -8.6(8) . . . . ?
O5 C17 C14 C15 167.8(6) . . . . ?
O8 C1 C2 C3 -12.0(8) . . . . ?
O8 C1 C2 C7 171.1(6) . . . . ?
O6 C17 C14 C13 171.9(5) . . . . ?
O6 C17 C14 C15 -11.7(8) . . . . ?
O7 C1 C2 C3 166.6(5) . . . . ?
O7 C1 C2 C7 -10.3(8) . . . . ?
C17 C14 C13 C12 -178.0(6) . . . . ?
C17 C14 C15 C16 -176.1(7) . . . . ?
C1 C2 C7 C6 176.5(6) . . . . ?
C3 C2 C7 C6 -0.5(11) . . . . ?
C3 C4 C5 N1 178.8(6) . . . . ?
C3 C4 C5 C6 1.3(11) . . . . ?
C14 C13 C12 C11 -3.3(10) . . . . ?
C14 C15 C16 S2 160.2(6) . . . . ?
C14 C15 C16 C11 -8.5(13) . . . . ?
C14 C15 C16 S1 -135.8(7) . . . . ?
C13 C14 C15 C16 0.5(11) . . . . ?
C13 C12 C11 N1 179.1(7) . . . . ?
C13 C12 C11 C16 -4.6(11) . . . . ?
C2 C3 C4 C5 0.6(10) . . . . ?
N1 C8 C9 C9 -174.7(3) . . . 19 ?
N1 C8 C10 C10 174.7(3) . . . 19 ?
N1 C5 C6 S2 -15.5(12) . . . . ?
N1 C5 C6 C7 179.9(7) . . . . ?
N1 C5 C6 S1 54.2(10) . . . . ?
N1 C11 C16 S2 18.4(12) . . . . ?
N1 C11 C16 C15 -173.3(7) . . . . ?
N1 C11 C16 S1 -49.0(10) . . . . ?
C4 C3 C2 C1 -177.9(5) . . . . ?
C4 C3 C2 C7 -1.0(10) . . . . ?
C4 C5 C6 S2 161.9(6) . . . . ?
C4 C5 C6 C7 -2.7(12) . . . . ?
C4 C5 C6 S1 -128.4(6) . . . . ?
C8 N1 C5 C4 -6.3(11) . . . . ?
C8 N1 C5 C6 171.1(8) . . . . ?
C8 N1 C11 C12 3.5(11) . . . . ?
C8 N1 C11 C16 -172.7(8) . . . . ?
C12 C11 C16 S2 -158.0(6) . . . . ?
C12 C11 C16 C15 10.3(13) . . . . ?
C12 C11 C16 S1 134.6(6) . . . . ?
C5 N1 C8 C9 89.1(8) . . . . ?
C5 N1 C8 C10 -87.7(8) . . . . ?
C5 N1 C11 C12 -168.7(7) . . . . ?
C5 N1 C11 C16 15.1(12) . . . . ?
C5 C6 C7 C2 2.4(13) . . . . ?
C11 N1 C8 C9 -83.5(8) . . . . ?
C11 N1 C8 C10 99.7(7) . . . . ?
C11 N1 C5 C4 165.9(7) . . . . ?
C11 N1 C5 C6 -16.7(12) . . . . ?
C9 C8 C10 C10 -1.8(7) . . . 19 ?
C6 S2 C16 C11 -38.5(8) . . . . ?
C6 S2 C16 C15 152.9(7) . . . . ?
C15 C14 C13 C12 5.5(10) . . . . ?
C16 S2 C6 C5 37.3(8) . . . . ?
C16 S2 C6 C7 -157.6(6) . . . . ?
O3 S2 C6 C5 151.5(7) . . . . ?
O3 S2 C6 C7 -43.4(8) . . . . ?
O3 S2 C16 C11 -151.7(8) . . . . ?
O3 S2 C16 C15 39.7(9) . . . . ?
C10 C8 C9 C9 1.7(7) . . . 19 ?
O4 S2 C6 C5 -80.5(8) . . . . ?
O4 S2 C6 C7 84.6(7) . . . . ?
O4 S2 C16 C11 80.6(8) . . . . ?
O4 S2 C16 C15 -88.1(8) . . . . ?
S1 C6 C7 C2 131.0(7) . . . . ?

loop_
_platon_squeeze_void_nr
_platon_squeeze_void_average_x
_platon_squeeze_void_average_y
_platon_squeeze_void_average_z
_platon_squeeze_void_volume
_platon_squeeze_void_count_electrons
_platon_squeeze_void_content
1 -0.012 -0.018 -0.002 25176 2684 '72 C3H7NO'
